data_4504565
loop_
_publ_author_name
'Said, Farouq F.'
'Bazinet, Patrick'
'Ong, Tiow-Gan'
'Yap, Glenn P. A.'
'Richeson, Darrin S.'

_publ_section_title
;
 Hydrogen Bonding Motifs
 ofN,N&#x2018;,N&#x2018;&#x2009;&#x2018;-Trisubstituted Guanidinium
 Cations with Spherical and Rodlike Monoanions:&#x2009; Syntheses and
 Structures of I-, I3-, and SCN-Salts
;
_journal_issue 1
_journal_name_full 'Crystal Growth &amp; Design'
_journal_page_first 258
_journal_paper_doi 10.1021/cg050303a
_journal_volume 6
_journal_year 2006
_chemical_formula_sum 'C15 H26 I3 N3'
_chemical_formula_weight 629.09
_chemical_name_systematic
; 
 ? 
;
_space_group_IT_number 2
_symmetry_cell_setting triclinic
_symmetry_space_group_name_Hall '-P 1'
_symmetry_space_group_name_H-M 'P -1'
_atom_sites_solution_hydrogens geom
_atom_sites_solution_primary direct
_atom_sites_solution_secondary difmap
_audit_creation_method SHELXL-97
_cell_angle_alpha 79.331(3)
_cell_angle_beta 78.375(3)
_cell_angle_gamma 64.249(3)
_cell_formula_units_Z 2
_cell_length_a 8.8864(19)
_cell_length_b 10.103(2)
_cell_length_c 13.598(3)
_cell_measurement_reflns_used 1980
_cell_measurement_temperature 203(2)
_cell_measurement_theta_max 28.36
_cell_measurement_theta_min 2.57
_cell_volume 1070.4(4)
_computing_cell_refinement 'SMART, Bruker (2000)'
_computing_data_collection 'SMART, Bruker (2000)'
_computing_data_reduction 'XPREP, Bruker (2000)'
_computing_molecular_graphics 'SHELXTL, Bruker (2000)'
_computing_publication_material 'SHELXTL, Bruker (2000)'
_computing_structure_refinement 'SHELXL-97 (Sheldrick, 1997)'
_computing_structure_solution 'SHELXS-97 (Sheldrick, 1997)'
_diffrn_ambient_temperature 203(2)
_diffrn_measured_fraction_theta_full 0.777
_diffrn_measured_fraction_theta_max 0.777
_diffrn_measurement_device_type 'CCD area detector'
_diffrn_measurement_method 'phi and omega scans'
_diffrn_radiation_monochromator graphite
_diffrn_radiation_source 'fine-focus sealed tube'
_diffrn_radiation_type MoK\a
_diffrn_radiation_wavelength 0.71073
_diffrn_reflns_av_R_equivalents 0.0225
_diffrn_reflns_av_sigmaI/netI 0.0574
_diffrn_reflns_limit_h_max 11
_diffrn_reflns_limit_h_min -11
_diffrn_reflns_limit_k_max 13
_diffrn_reflns_limit_k_min -10
_diffrn_reflns_limit_l_max 18
_diffrn_reflns_limit_l_min -14
_diffrn_reflns_number 5124
_diffrn_reflns_theta_full 28.74
_diffrn_reflns_theta_max 28.74
_diffrn_reflns_theta_min 2.25
_diffrn_standards_decay_% <1
_exptl_absorpt_coefficient_mu 4.379
_exptl_absorpt_correction_T_max 0.8108
_exptl_absorpt_correction_T_min 0.4746
_exptl_absorpt_correction_type multi-scan
_exptl_absorpt_process_details 'SADABS, Bruker (2000)'
_exptl_crystal_colour orange
_exptl_crystal_density_diffrn 1.952
_exptl_crystal_density_method 'not measured'
_exptl_crystal_description plate
_exptl_crystal_F_000 592
_exptl_crystal_size_max 0.20
_exptl_crystal_size_mid 0.20
_exptl_crystal_size_min 0.05
_refine_diff_density_max 1.207
_refine_diff_density_min -1.053
_refine_diff_density_rms 0.137
_refine_ls_extinction_coef 0.0193(6)
_refine_ls_extinction_expression Fc^*^=kFc[1+0.001xFc^2^\l^3^/sin(2\q)]^-1/4^
_refine_ls_extinction_method SHELXL
_refine_ls_goodness_of_fit_ref 1.002
_refine_ls_hydrogen_treatment constr
_refine_ls_matrix_type full
_refine_ls_number_parameters 191
_refine_ls_number_reflns 4307
_refine_ls_number_restraints 0
_refine_ls_restrained_S_all 1.002
_refine_ls_R_factor_all 0.0699
_refine_ls_R_factor_gt 0.0402
_refine_ls_shift/su_max 0.001
_refine_ls_shift/su_mean 0.000
_refine_ls_structure_factor_coef Fsqd
_refine_ls_weighting_details 'calc w=1/[\s^2^(Fo^2^)+(0.0358P)^2^+1.2109P] where P=(Fo^2^+2Fc^2^)/3'
_refine_ls_weighting_scheme calc
_refine_ls_wR_factor_gt 0.0831
_refine_ls_wR_factor_ref 0.0940
_reflns_number_gt 2975
_reflns_number_total 4307
_reflns_threshold_expression >2sigma(I)
_cod_data_source_file cg050303asi20050629_051743.cif
_cod_data_source_block dr2101
_cod_depositor_comments
;
The following automatic conversions were performed:

'_symmetry_cell_setting' value 'Triclinic' changed to 'triclinic'
according to /home/saulius/struct/CIF-dictionaries/cif_core.dic
dictionary named 'cif_core.dic' version 2.4.1 from 2010-06-29.

Automatic conversion script
Id: cif_fix_values 1715 2011-07-08 13:25:40Z adriana 
;
_cod_original_sg_symbol_H-M P-1
_cod_database_code 4504565

loop_
_symmetry_equiv_pos_as_xyz
'x, y, z'
'-x, -y, -z'

loop_
_atom_site_label
_atom_site_type_symbol
_atom_site_fract_x
_atom_site_fract_y
_atom_site_fract_z
_atom_site_U_iso_or_equiv
_atom_site_adp_type
_atom_site_occupancy
_atom_site_symmetry_multiplicity
_atom_site_calc_flag
_atom_site_refinement_flags
I1 I -0.86653(5) 1.17988(5) 0.15769(3) 0.03268(14) Uani 1 1 d .
I2 I -0.63016(5) 0.92891(5) 0.27294(3) 0.03073(13) Uani 1 1 d .
I3 I -0.39061(6) 0.67061(6) 0.38437(4) 0.04745(17) Uani 1 1 d .
N1 N -0.5880(6) 1.3386(6) 0.3313(4) 0.0297(12) Uani 1 1 d .
H1A H -0.5675 1.2979 0.3922 0.036 Uiso 1 1 calc R
N2 N -0.3031(6) 1.2134(6) 0.2784(4) 0.0336(13) Uani 1 1 d .
H2A H -0.2207 1.2046 0.2294 0.040 Uiso 1 1 calc R
N3 N -0.4761(6) 1.3753(6) 0.1641(4) 0.0332(13) Uani 1 1 d .
H3A H -0.5763 1.4404 0.1530 0.040 Uiso 1 1 calc R
C1 C -0.7663(7) 1.4330(7) 0.3188(5) 0.0275(13) Uani 1 1 d .
H1B H -0.7828 1.4317 0.2492 0.033 Uiso 1 1 calc R
C2 C -0.8119(10) 1.5910(7) 0.3353(5) 0.0452(18) Uani 1 1 d .
H2B H -0.9310 1.6497 0.3312 0.068 Uiso 1 1 calc R
H2C H -0.7460 1.6317 0.2837 0.068 Uiso 1 1 calc R
H2D H -0.7879 1.5927 0.4014 0.068 Uiso 1 1 calc R
C3 C -0.8747(8) 1.3673(8) 0.3925(5) 0.0408(17) Uani 1 1 d .
H3B H -0.9927 1.4290 0.3868 0.061 Uiso 1 1 calc R
H3C H -0.8541 1.3622 0.4608 0.061 Uiso 1 1 calc R
H3D H -0.8467 1.2686 0.3770 0.061 Uiso 1 1 calc R
C4 C -0.2589(8) 1.1200(7) 0.3740(5) 0.0330(15) Uani 1 1 d .
H4A H -0.3644 1.1209 0.4157 0.040 Uiso 1 1 calc R
C5 C -0.1793(10) 1.1821(9) 0.4320(5) 0.0465(19) Uani 1 1 d .
H5A H -0.2557 1.2832 0.4433 0.070 Uiso 1 1 calc R
H5B H -0.0742 1.1803 0.3932 0.070 Uiso 1 1 calc R
H5C H -0.1572 1.1226 0.4965 0.070 Uiso 1 1 calc R
C6 C -0.1474(10) 0.9630(8) 0.3517(6) 0.049(2) Uani 1 1 d .
H6A H -0.1141 0.9014 0.4142 0.074 Uiso 1 1 calc R
H6B H -0.0476 0.9608 0.3058 0.074 Uiso 1 1 calc R
H6C H -0.2088 0.9260 0.3209 0.074 Uiso 1 1 calc R
C7 C -0.2878(8) 1.2167(7) 0.0340(5) 0.0315(14) Uani 1 1 d .
C8 C -0.1571(9) 1.1912(8) -0.0479(5) 0.0387(16) Uani 1 1 d .
H8A H -0.1149 1.1038 -0.0788 0.046 Uiso 1 1 calc R
C9 C -0.0910(8) 1.2953(7) -0.0829(5) 0.0338(15) Uani 1 1 d .
H9A H -0.0053 1.2781 -0.1385 0.041 Uiso 1 1 calc R
C10 C -0.1475(9) 1.4233(7) -0.0383(5) 0.0359(16) Uani 1 1 d .
H10A H -0.1001 1.4918 -0.0639 0.043 Uiso 1 1 calc R
C11 C -0.2742(8) 1.4525(7) 0.0444(4) 0.0288(14) Uani 1 1 d .
C12 C -0.3425(7) 1.3448(7) 0.0793(4) 0.0282(14) Uani 1 1 d .
C13 C -0.3588(10) 1.1016(8) 0.0707(6) 0.049(2) Uani 1 1 d .
H13A H -0.4474 1.1343 0.1271 0.073 Uiso 1 1 calc R
H13B H -0.2697 1.0086 0.0923 0.073 Uiso 1 1 calc R
H13C H -0.4048 1.0881 0.0163 0.073 Uiso 1 1 calc R
C14 C -0.3336(10) 1.5878(7) 0.0976(5) 0.0456(18) Uani 1 1 d .
H14A H -0.2727 1.6472 0.0645 0.068 Uiso 1 1 calc R
H14B H -0.3131 1.5583 0.1674 0.068 Uiso 1 1 calc R
H14C H -0.4534 1.6452 0.0954 0.068 Uiso 1 1 calc R
C15 C -0.4557(8) 1.3094(7) 0.2594(5) 0.0277(14) Uani 1 1 d .

loop_
_atom_site_aniso_label
_atom_site_aniso_U_11
_atom_site_aniso_U_22
_atom_site_aniso_U_33
_atom_site_aniso_U_23
_atom_site_aniso_U_13
_atom_site_aniso_U_12
I1 0.0325(2) 0.0309(2) 0.0318(3) 0.00077(18) -0.00536(19) -0.0118(2)
I2 0.0294(2) 0.0326(2) 0.0286(2) -0.00248(17) -0.00285(17) -0.01220(18)
I3 0.0416(3) 0.0501(3) 0.0338(3) -0.0033(2) -0.0135(2) -0.0005(2)
N1 0.019(3) 0.040(3) 0.016(3) 0.004(2) 0.001(2) -0.003(2)
N2 0.020(3) 0.040(3) 0.027(3) 0.006(2) -0.005(2) -0.002(2)
N3 0.020(3) 0.040(3) 0.026(3) 0.002(2) -0.004(2) -0.002(2)
C1 0.022(3) 0.033(3) 0.026(3) -0.008(3) -0.002(3) -0.008(3)
C2 0.047(4) 0.036(4) 0.042(4) -0.008(3) -0.012(4) -0.005(4)
C3 0.030(4) 0.060(5) 0.036(4) -0.008(3) 0.001(3) -0.024(4)
C4 0.027(3) 0.037(4) 0.029(4) 0.005(3) -0.002(3) -0.011(3)
C5 0.050(5) 0.060(5) 0.031(4) 0.000(3) -0.010(4) -0.025(4)
C6 0.043(4) 0.036(4) 0.063(5) 0.010(4) -0.013(4) -0.014(4)
C7 0.028(3) 0.042(4) 0.026(3) -0.007(3) -0.002(3) -0.015(3)
C8 0.040(4) 0.043(4) 0.032(4) -0.013(3) 0.000(3) -0.016(3)
C9 0.031(4) 0.043(4) 0.021(3) -0.005(3) 0.006(3) -0.013(3)
C10 0.039(4) 0.040(4) 0.024(3) 0.006(3) -0.004(3) -0.016(3)
C11 0.031(3) 0.033(3) 0.022(3) 0.005(3) -0.008(3) -0.013(3)
C12 0.020(3) 0.038(4) 0.018(3) 0.003(3) -0.004(2) -0.006(3)
C13 0.043(4) 0.057(5) 0.055(5) -0.017(4) 0.012(4) -0.032(4)
C14 0.055(5) 0.039(4) 0.036(4) -0.004(3) 0.000(4) -0.016(4)
C15 0.026(3) 0.030(3) 0.025(3) -0.001(3) -0.003(3) -0.011(3)

loop_
_atom_type_symbol
_atom_type_description
_atom_type_scat_dispersion_real
_atom_type_scat_dispersion_imag
_atom_type_scat_source
C C 0.0033 0.0016 'International Tables Vol C Tables 4.2.6.8 and 6.1.1.4'
H H 0.0000 0.0000 'International Tables Vol C Tables 4.2.6.8 and 6.1.1.4'
N N 0.0061 0.0033 'International Tables Vol C Tables 4.2.6.8 and 6.1.1.4'
I I -0.4742 1.8119 'International Tables Vol C Tables 4.2.6.8 and 6.1.1.4'

loop_
_geom_angle_atom_site_label_1
_geom_angle_atom_site_label_2
_geom_angle_atom_site_label_3
_geom_angle
I1 I2 I3 178.30(2)
C15 N1 C1 126.8(5)
C15 N2 C4 126.5(5)
C15 N3 C12 124.4(5)
N1 C1 C3 108.0(5)
N1 C1 C2 110.7(5)
C3 C1 C2 111.8(6)
N2 C4 C6 108.9(6)
N2 C4 C5 110.7(5)
C6 C4 C5 113.2(6)
C12 C7 C8 118.1(6)
C12 C7 C13 122.9(6)
C8 C7 C13 118.9(6)
C9 C8 C7 119.8(6)
C10 C9 C8 121.7(6)
C9 C10 C11 120.8(6)
C10 C11 C12 117.0(6)
C10 C11 C14 122.2(6)
C12 C11 C14 120.8(6)
C7 C12 C11 122.5(6)
C7 C12 N3 120.1(5)
C11 C12 N3 117.4(6)
N2 C15 N1 121.3(5)
N2 C15 N3 118.6(6)
N1 C15 N3 120.1(5)

loop_
_geom_bond_atom_site_label_1
_geom_bond_atom_site_label_2
_geom_bond_distance
I1 I2 2.9196(7)
I2 I3 2.9404(7)
N1 C15 1.330(8)
N1 C1 1.478(7)
N2 C15 1.324(7)
N2 C4 1.471(7)
N3 C15 1.351(7)
N3 C12 1.448(8)
C1 C3 1.514(8)
C1 C2 1.514(9)
C4 C6 1.511(9)
C4 C5 1.520(9)
C7 C12 1.386(9)
C7 C8 1.407(9)
C7 C13 1.515(9)
C8 C9 1.384(9)
C9 C10 1.377(9)
C10 C11 1.394(9)
C11 C12 1.430(8)
C11 C14 1.502(9)

loop_
_geom_hbond_atom_site_label_D
_geom_hbond_atom_site_label_H
_geom_hbond_atom_site_label_A
_geom_hbond_distance_DH
_geom_hbond_distance_HA
_geom_hbond_distance_DA
_geom_hbond_angle_DHA
_geom_hbond_site_symmetry_A
N1 H1A I3 0.87 3.04 3.818(5) 149.1 2_476
N2 H2A I1 0.87 3.01 3.789(5) 149.4 1_655

loop_
_geom_torsion_atom_site_label_1
_geom_torsion_atom_site_label_2
_geom_torsion_atom_site_label_3
_geom_torsion_atom_site_label_4
_geom_torsion
C15 N1 C1 C3 145.7(6)
C15 N1 C1 C2 -91.5(8)
C15 N2 C4 C6 131.8(7)
C15 N2 C4 C5 -103.2(8)
C12 C7 C8 C9 -2.1(9)
C13 C7 C8 C9 179.8(6)
C7 C8 C9 C10 1.3(10)
C8 C9 C10 C11 0.1(10)
C9 C10 C11 C12 -0.6(9)
C9 C10 C11 C14 177.3(6)
C8 C7 C12 C11 1.6(9)
C13 C7 C12 C11 179.7(6)
C8 C7 C12 N3 -179.7(5)
C13 C7 C12 N3 -1.6(9)
C10 C11 C12 C7 -0.3(9)
C14 C11 C12 C7 -178.2(6)
C10 C11 C12 N3 -179.0(5)
C14 C11 C12 N3 3.0(8)
C15 N3 C12 C7 76.7(8)
C15 N3 C12 C11 -104.6(7)
C4 N2 C15 N1 4.9(10)
C4 N2 C15 N3 -173.5(6)
C1 N1 C15 N2 -174.5(6)
C1 N1 C15 N3 3.8(10)
C12 N3 C15 N2 2.1(10)
C12 N3 C15 N1 -176.3(6)
